data_7212610
loop_
_publ_author_name
'Sang, Rui-Li'
'Xu, Li'

_publ_section_title
;
 Helix-based supramolecular isomerism of metal--organic framework
;
_journal_issue 11
_journal_name_full CrystEngComm
_journal_page_first 3579
_journal_paper_doi 10.1039/c002677h
_journal_volume 12
_journal_year 2010
_chemical_formula_sum 'C12 H16 Cd N4 O6'
_chemical_formula_weight 424.69
_chemical_name_systematic
;
?
;
_space_group_IT_number 122
_symmetry_cell_setting tetragonal
_symmetry_space_group_name_Hall 'I -4 2bw'
_symmetry_space_group_name_H-M 'I -4 2 d'
_atom_sites_solution_hydrogens geom
_atom_sites_solution_primary direct
_atom_sites_solution_secondary difmap
_audit_creation_method SHELXL-97
_cell_angle_alpha 90.00
_cell_angle_beta 90.00
_cell_angle_gamma 90.00
_cell_formula_units_Z 16
_cell_length_a 16.0070(4)
_cell_length_b 16.0070(4)
_cell_length_c 24.1560(10)
_cell_measurement_reflns_used 7905
_cell_measurement_temperature 293(2)
_cell_measurement_theta_max 27.4835
_cell_measurement_theta_min 2.4657
_cell_volume 6189.3(3)
_computing_cell_refinement 'CrystalClear (Rigaku Corp., 2000)'
_computing_data_collection 'CrystalClear (Rigaku Corp., 2000)'
_computing_data_reduction 'CrystalClear (Rigaku Corp., 2000)'
_computing_structure_refinement 'SHELXL-97 (Sheldrick, 1997)'
_computing_structure_solution 'SHELXS-97 (Sheldrick, 1990)'
_diffrn_ambient_temperature 293(2)
_diffrn_detector_area_resol_mean 14.6306
_diffrn_measured_fraction_theta_full 0.999
_diffrn_measured_fraction_theta_max 0.999
_diffrn_measurement_method CCD_Profile_fitting
_diffrn_radiation_monochromator graphite
_diffrn_radiation_source 'fine-focus sealed tube'
_diffrn_radiation_type MoK\a
_diffrn_radiation_wavelength 0.71073
_diffrn_reflns_av_R_equivalents 0.0370
_diffrn_reflns_av_sigmaI/netI 0.0229
_diffrn_reflns_limit_h_max 20
_diffrn_reflns_limit_h_min -13
_diffrn_reflns_limit_k_max 20
_diffrn_reflns_limit_k_min -20
_diffrn_reflns_limit_l_max 30
_diffrn_reflns_limit_l_min -31
_diffrn_reflns_number 23468
_diffrn_reflns_theta_full 27.48
_diffrn_reflns_theta_max 27.48
_diffrn_reflns_theta_min 2.47
_exptl_absorpt_coefficient_mu 1.448
_exptl_absorpt_correction_T_max 1.0000
_exptl_absorpt_correction_T_min 0.7872
_exptl_absorpt_correction_type multi-scan
_exptl_absorpt_process_details 'SADABS (Sheldrick, 1996)'
_exptl_crystal_colour White
_exptl_crystal_density_diffrn 1.823
_exptl_crystal_density_method 'not measured'
_exptl_crystal_description Prism
_exptl_crystal_F_000 3392
_exptl_crystal_size_max 0.3500
_exptl_crystal_size_mid 0.3000
_exptl_crystal_size_min 0.1500
_refine_diff_density_max 0.395
_refine_diff_density_min -0.318
_refine_diff_density_rms 0.068
_refine_ls_abs_structure_details 'Flack H D (1983), Acta Cryst. A39, 876-881'
_refine_ls_abs_structure_Flack 0.03(3)
_refine_ls_extinction_method none
_refine_ls_goodness_of_fit_ref 1.073
_refine_ls_hydrogen_treatment constr
_refine_ls_matrix_type full
_refine_ls_number_parameters 208
_refine_ls_number_reflns 3566
_refine_ls_number_restraints 0
_refine_ls_restrained_S_all 1.073
_refine_ls_R_factor_all 0.0316
_refine_ls_R_factor_gt 0.0311
_refine_ls_shift/su_max 0.001
_refine_ls_shift/su_mean 0.000
_refine_ls_structure_factor_coef Fsqd
_refine_ls_weighting_details 'calc w=1/[\s^2^(Fo^2^)+(0.0349P)^2^+11.1568P] where P=(Fo^2^+2Fc^2^)/3'
_refine_ls_weighting_scheme calc
_refine_ls_wR_factor_gt 0.0710
_refine_ls_wR_factor_ref 0.0713
_reflns_number_gt 3530
_reflns_number_total 3566
_reflns_threshold_expression >2sigma(I)
_cod_data_source_file c002677h.txt
_cod_data_source_block 5
_cod_depositor_comments
;
The following automatic conversions were performed:

'_symmetry_cell_setting' value 'Tetragonal' changed to 'tetragonal'
according to /home/saulius/struct/CIF-dictionaries/cif_core.dic
dictionary named 'cif_core.dic' version 2.4.2 from
2011-04-26.

'_exptl_absorpt_correction_type' value 'Multi-scan'
changed to 'multi-scan' according to
/home/saulius/struct/CIF-dictionaries/cif_core.dic dictionary named
'cif_core.dic' version 2.4.2 from 2011-04-26.

Automatic conversion script
Id: cif_fix_values 1891 2012-01-12 08:04:46Z andrius 
;
_cod_database_code 7212610

loop_
_symmetry_equiv_pos_as_xyz
'x, y, z'
'-x, -y, z'
'y, -x, -z'
'-y, x, -z'
'-x+1/2, y, -z+3/4'
'x+1/2, -y, -z+3/4'
'-y+1/2, -x, z+3/4'
'y+1/2, x, z+3/4'
'x+1/2, y+1/2, z+1/2'
'-x+1/2, -y+1/2, z+1/2'
'y+1/2, -x+1/2, -z+1/2'
'-y+1/2, x+1/2, -z+1/2'
'-x+1, y+1/2, -z+5/4'
'x+1, -y+1/2, -z+5/4'
'-y+1, -x+1/2, z+5/4'
'y+1, x+1/2, z+5/4'

loop_
_atom_site_label
_atom_site_type_symbol
_atom_site_fract_x
_atom_site_fract_y
_atom_site_fract_z
_atom_site_U_iso_or_equiv
_atom_site_adp_type
_atom_site_occupancy
_atom_site_symmetry_multiplicity
_atom_site_calc_flag
_atom_site_refinement_flags
Cd1 Cd 0.175745(17) 0.374124(17) 0.090540(10) 0.03075(8) Uani 1 1 d .
N1 N 0.1601(2) 0.6333(2) 0.32132(12) 0.0324(7) Uani 1 1 d .
N2 N 0.1746(2) 0.63387(18) 0.23028(12) 0.0289(6) Uani 1 1 d .
O1 O 0.2776(2) 0.4743(2) 0.10947(17) 0.0635(11) Uani 1 1 d .
O2 O 0.1486(2) 0.5162(2) 0.11763(14) 0.0481(8) Uani 1 1 d .
O3 O -0.0431(2) 0.8488(2) 0.18452(14) 0.0546(9) Uani 1 1 d .
O4 O -0.1110(2) 0.9088(3) 0.25136(14) 0.0640(11) Uani 1 1 d .
C1 C 0.1829(2) 0.6783(2) 0.27777(14) 0.0275(7) Uani 1 1 d .
C2 C 0.1361(3) 0.5566(2) 0.30062(16) 0.0352(8) Uani 1 1 d .
H2 H 0.1176 0.5118 0.3218 0.042 Uiso 1 1 calc R
C3 C 0.1435(3) 0.5567(2) 0.24500(16) 0.0346(8) Uani 1 1 d .
H3 H 0.1303 0.5131 0.2212 0.041 Uiso 1 1 calc R
C4 C 0.1936(3) 0.6645(2) 0.17420(15) 0.0359(9) Uani 1 1 d .
H4A H 0.2146 0.7212 0.1768 0.043 Uiso 1 1 calc R
H4B H 0.1423 0.6661 0.1529 0.043 Uiso 1 1 calc R
C5 C 0.2568(3) 0.6117(2) 0.14357(16) 0.0362(9) Uani 1 1 d .
H5A H 0.3037 0.6012 0.1680 0.043 Uiso 1 1 calc R
H5B H 0.2776 0.6436 0.1123 0.043 Uiso 1 1 calc R
C6 C 0.2245(3) 0.5284(3) 0.12241(16) 0.0399(9) Uani 1 1 d .
N3 N 0.2885(2) 0.7772(2) 0.30974(13) 0.0329(7) Uani 1 1 d .
N4 N 0.1828(2) 0.8334(2) 0.26461(13) 0.0341(7) Uani 1 1 d .
C7 C 0.2182(2) 0.7619(2) 0.28289(15) 0.0283(7) Uani 1 1 d .
C8 C 0.2987(3) 0.8621(3) 0.3082(2) 0.0434(10) Uani 1 1 d .
H8 H 0.3430 0.8913 0.3239 0.052 Uiso 1 1 calc R
C9 C 0.2340(3) 0.8971(3) 0.2802(2) 0.0460(11) Uani 1 1 d .
H9 H 0.2262 0.9536 0.2731 0.055 Uiso 1 1 calc R
C10 C 0.1044(3) 0.8403(3) 0.23355(17) 0.0390(9) Uani 1 1 d .
H10A H 0.0855 0.7846 0.2239 0.047 Uiso 1 1 calc R
H10B H 0.1152 0.8701 0.1993 0.047 Uiso 1 1 calc R
C11 C 0.0359(3) 0.8842(3) 0.26425(18) 0.0439(10) Uani 1 1 d .
H11A H 0.0516 0.9419 0.2705 0.053 Uiso 1 1 calc R
H11B H 0.0280 0.8579 0.3000 0.053 Uiso 1 1 calc R
C12 C -0.0459(3) 0.8810(3) 0.23157(18) 0.0417(9) Uani 1 1 d .
O1W O 0.7335(4) 0.8879(4) 0.3170(2) 0.1026(17) Uani 1 1 d .
H1WA H 0.7670 0.9078 0.2884 0.123 Uiso 1 1 d .
H1WB H 0.7325 0.9247 0.3455 0.123 Uiso 1 1 d .
O2W O 0.5584(8) 0.9338(7) 0.3126(5) 0.286(7) Uani 1 1 d .
H2WA H 0.5211 0.9735 0.3146 0.344 Uiso 1 1 d .
H2WB H 0.6059 0.9196 0.3152 0.344 Uiso 1 1 d .

loop_
_atom_site_aniso_label
_atom_site_aniso_U_11
_atom_site_aniso_U_22
_atom_site_aniso_U_33
_atom_site_aniso_U_23
_atom_site_aniso_U_13
_atom_site_aniso_U_12
Cd1 0.03041(14) 0.03267(14) 0.02916(12) -0.00614(11) -0.00193(11) 0.00076(12)
N1 0.0384(17) 0.0302(15) 0.0285(14) 0.0003(13) -0.0010(12) 0.0000(14)
N2 0.0363(15) 0.0259(14) 0.0244(13) -0.0023(12) -0.0026(12) 0.0005(14)
O1 0.054(2) 0.0471(19) 0.089(3) -0.0312(19) 0.0067(19) -0.0015(17)
O2 0.052(2) 0.0411(17) 0.0508(17) -0.0094(14) -0.0123(15) -0.0048(14)
O3 0.0464(18) 0.059(2) 0.058(2) -0.0107(16) -0.0263(16) 0.0109(16)
O4 0.0373(18) 0.106(3) 0.0488(18) 0.0072(19) -0.0003(14) 0.011(2)
C1 0.0284(16) 0.0271(16) 0.0269(15) -0.0006(14) -0.0037(14) 0.0022(16)
C2 0.040(2) 0.0282(18) 0.037(2) 0.0028(15) 0.0032(17) -0.0084(17)
C3 0.042(2) 0.0270(18) 0.0343(19) -0.0045(15) -0.0004(16) -0.0063(16)
C4 0.049(2) 0.0285(18) 0.0305(19) 0.0003(15) -0.0003(16) -0.0004(17)
C5 0.046(2) 0.032(2) 0.0304(18) -0.0023(15) 0.0007(16) -0.0084(17)
C6 0.058(3) 0.034(2) 0.0277(18) -0.0050(16) 0.0019(18) -0.002(2)
N3 0.0340(16) 0.0276(16) 0.0372(17) 0.0015(13) -0.0075(14) 0.0005(13)
N4 0.0357(17) 0.0289(15) 0.0378(16) -0.0020(13) -0.0102(14) 0.0032(15)
C7 0.0293(18) 0.0290(18) 0.0265(17) -0.0007(14) -0.0011(14) 0.0016(15)
C8 0.039(2) 0.031(2) 0.060(3) 0.0002(19) -0.0136(19) -0.0076(17)
C9 0.048(2) 0.031(2) 0.059(3) 0.0046(19) -0.012(2) -0.0038(19)
C10 0.041(2) 0.041(2) 0.0352(19) -0.0019(17) -0.0127(17) 0.0063(17)
C11 0.035(2) 0.058(3) 0.039(2) -0.003(2) -0.0067(17) 0.007(2)
C12 0.036(2) 0.047(2) 0.043(2) 0.011(2) -0.0075(17) 0.0004(19)
O1W 0.111(4) 0.101(4) 0.096(3) 0.011(3) 0.026(3) -0.013(4)
O2W 0.284(14) 0.163(9) 0.413(19) 0.061(11) -0.068(14) 0.098(9)

loop_
_atom_type_symbol
_atom_type_description
_atom_type_scat_dispersion_real
_atom_type_scat_dispersion_imag
_atom_type_scat_source
C C 0.0033 0.0016 'International Tables Vol C Tables 4.2.6.8 and 6.1.1.4'
H H 0.0000 0.0000 'International Tables Vol C Tables 4.2.6.8 and 6.1.1.4'
N N 0.0061 0.0033 'International Tables Vol C Tables 4.2.6.8 and 6.1.1.4'
O O 0.0106 0.0060 'International Tables Vol C Tables 4.2.6.8 and 6.1.1.4'
Cd Cd -0.8075 1.2024 'International Tables Vol C Tables 4.2.6.8 and 6.1.1.4'

loop_
_geom_angle_atom_site_label_1
_geom_angle_atom_site_label_2
_geom_angle_atom_site_label_3
_geom_angle
_geom_angle_site_symmetry_1
_geom_angle_site_symmetry_3
O3 Cd1 N3 118.89(13) 13_444 8_454
O3 Cd1 N1 85.81(12) 13_444 11_455
N3 Cd1 N1 111.98(12) 8_454 11_455
O3 Cd1 O1 146.97(13) 13_444 .
N3 Cd1 O1 88.80(12) 8_454 .
N1 Cd1 O1 100.88(13) 11_455 .
O3 Cd1 O2 94.23(12) 13_444 .
N3 Cd1 O2 142.68(11) 8_454 .
N1 Cd1 O2 85.40(12) 11_455 .
O1 Cd1 O2 54.74(11) . .
O3 Cd1 O4 53.95(12) 13_444 13_444
N3 Cd1 O4 98.05(12) 8_454 13_444
N1 Cd1 O4 138.44(11) 11_455 13_444
O1 Cd1 O4 108.05(14) . 13_444
O2 Cd1 O4 87.55(13) . 13_444
O3 Cd1 C12 27.12(13) 13_444 13_444
N3 Cd1 C12 111.40(12) 8_454 13_444
N1 Cd1 C12 112.15(13) 11_455 13_444
O1 Cd1 C12 129.30(15) . 13_444
O2 Cd1 C12 89.90(12) . 13_444
O4 Cd1 C12 26.87(12) 13_444 13_444
C1 N1 C2 105.8(3) . .
C1 N1 Cd1 129.7(3) . 12
C2 N1 Cd1 122.1(2) . 12
C1 N2 C3 106.7(3) . .
C1 N2 C4 125.7(3) . .
C3 N2 C4 127.6(3) . .
C6 O1 Cd1 92.8(3) . .
C6 O2 Cd1 89.9(3) . .
C12 O3 Cd1 97.8(3) . 13_454
C12 O4 Cd1 85.8(3) . 13_454
N1 C1 N2 111.1(3) . .
N1 C1 C7 122.6(3) . .
N2 C1 C7 126.2(3) . .
C3 C2 N1 109.6(3) . .
C3 C2 H2 125.2 . .
N1 C2 H2 125.2 . .
C2 C3 N2 106.9(3) . .
C2 C3 H3 126.6 . .
N2 C3 H3 126.6 . .
N2 C4 C5 113.8(3) . .
N2 C4 H4A 108.8 . .
C5 C4 H4A 108.8 . .
N2 C4 H4B 108.8 . .
C5 C4 H4B 108.8 . .
H4A C4 H4B 107.7 . .
C4 C5 C6 115.3(4) . .
C4 C5 H5A 108.5 . .
C6 C5 H5A 108.5 . .
C4 C5 H5B 108.5 . .
C6 C5 H5B 108.5 . .
H5A C5 H5B 107.5 . .
O2 C6 O1 122.3(4) . .
O2 C6 C5 120.3(4) . .
O1 C6 C5 117.3(4) . .
C7 N3 C8 105.7(3) . .
C7 N3 Cd1 123.1(3) . 16_454
C8 N3 Cd1 130.8(3) . 16_454
C7 N4 C9 106.9(3) . .
C7 N4 C10 126.1(3) . .
C9 N4 C10 126.9(3) . .
N3 C7 N4 111.1(3) . .
N3 C7 C1 122.8(3) . .
N4 C7 C1 125.9(3) . .
C9 C8 N3 109.4(4) . .
C9 C8 H8 125.3 . .
N3 C8 H8 125.3 . .
C8 C9 N4 106.8(4) . .
C8 C9 H9 126.6 . .
N4 C9 H9 126.6 . .
N4 C10 C11 114.1(3) . .
N4 C10 H10A 108.7 . .
C11 C10 H10A 108.7 . .
N4 C10 H10B 108.7 . .
C11 C10 H10B 108.7 . .
H10A C10 H10B 107.6 . .
C10 C11 C12 110.8(4) . .
C10 C11 H11A 109.5 . .
C12 C11 H11A 109.5 . .
C10 C11 H11B 109.5 . .
C12 C11 H11B 109.5 . .
H11A C11 H11B 108.1 . .
O4 C12 O3 122.3(4) . .
O4 C12 C11 120.8(4) . .
O3 C12 C11 116.9(4) . .
O4 C12 Cd1 67.4(2) . 13_454
O3 C12 Cd1 55.0(2) . 13_454
C11 C12 Cd1 171.1(3) . 13_454
H1WA O1W H1WB 110.6 . .
H2WA O2W H2WB 148.9 . .

loop_
_geom_bond_atom_site_label_1
_geom_bond_atom_site_label_2
_geom_bond_distance
_geom_bond_site_symmetry_2
Cd1 O3 2.245(3) 13_444
Cd1 N3 2.251(3) 8_454
Cd1 N1 2.301(3) 11_455
Cd1 O1 2.333(4) .
Cd1 O2 2.405(3) .
Cd1 O4 2.512(4) 13_444
Cd1 C12 2.714(4) 13_444
N1 C1 1.326(5) .
N1 C2 1.379(5) .
N1 Cd1 2.301(3) 12
N2 C1 1.356(4) .
N2 C3 1.377(5) .
N2 C4 1.472(5) .
O1 C6 1.252(5) .
O2 C6 1.235(6) .
O3 C12 1.249(5) .
O3 Cd1 2.245(3) 13_454
O4 C12 1.230(6) .
O4 Cd1 2.512(4) 13_454
C1 C7 1.458(5) .
C2 C3 1.349(5) .
C2 H2 0.9300 .
C3 H3 0.9300 .
C4 C5 1.512(6) .
C4 H4A 0.9700 .
C4 H4B 0.9700 .
C5 C6 1.519(5) .
C5 H5A 0.9700 .
C5 H5B 0.9700 .
N3 C7 1.322(5) .
N3 C8 1.369(5) .
N3 Cd1 2.251(3) 16_454
N4 C7 1.352(5) .
N4 C9 1.361(5) .
N4 C10 1.466(5) .
C8 C9 1.357(6) .
C8 H8 0.9300 .
C9 H9 0.9300 .
C10 C11 1.498(6) .
C10 H10A 0.9700 .
C10 H10B 0.9700 .
C11 C12 1.530(5) .
C11 H11A 0.9700 .
C11 H11B 0.9700 .
C12 Cd1 2.714(4) 13_454
O1W H1WA 0.9308 .
O1W H1WB 0.9062 .
O2W H2WA 0.8730 .
O2W H2WB 0.7965 .

loop_
_geom_hbond_atom_site_label_D
_geom_hbond_atom_site_label_H
_geom_hbond_atom_site_label_A
_geom_hbond_distance_DH
_geom_hbond_distance_HA
_geom_hbond_distance_DA
_geom_hbond_angle_DHA
_geom_hbond_site_symmetry_A
O1W H1WA O4 0.93 2.15 2.970(6) 146.6 1_655
O1W H1WB O1W 0.91 2.26 2.850(11) 122.4 5_655
O2W H2WA O2W 0.87 1.96 2.826(19) 174.8 2_675
O2W H2WB O1W 0.80 2.11 2.901(13) 175.8 .

loop_
_geom_torsion_atom_site_label_1
_geom_torsion_atom_site_label_2
_geom_torsion_atom_site_label_3
_geom_torsion_atom_site_label_4
_geom_torsion
_geom_torsion_site_symmetry_1
_geom_torsion_site_symmetry_4
O3 Cd1 O1 C6 25.5(4) 13_444 .
N3 Cd1 O1 C6 174.2(3) 8_454 .
N1 Cd1 O1 C6 -73.6(3) 11_455 .
O2 Cd1 O1 C6 2.7(3) . .
O4 Cd1 O1 C6 76.1(3) 13_444 .
C12 Cd1 O1 C6 57.2(3) 13_444 .
O3 Cd1 O2 C6 -170.5(3) 13_444 .
N3 Cd1 O2 C6 -16.9(4) 8_454 .
N1 Cd1 O2 C6 104.0(3) 11_455 .
O1 Cd1 O2 C6 -2.8(3) . .
O4 Cd1 O2 C6 -117.0(3) 13_444 .
C12 Cd1 O2 C6 -143.7(3) 13_444 .
C2 N1 C1 N2 0.0(4) . .
Cd1 N1 C1 N2 -162.5(2) 12 .
C2 N1 C1 C7 -175.5(3) . .
Cd1 N1 C1 C7 22.0(5) 12 .
C3 N2 C1 N1 0.8(4) . .
C4 N2 C1 N1 179.5(3) . .
C3 N2 C1 C7 176.2(4) . .
C4 N2 C1 C7 -5.1(6) . .
C1 N1 C2 C3 -0.9(5) . .
Cd1 N1 C2 C3 163.3(3) 12 .
N1 C2 C3 N2 1.4(5) . .
C1 N2 C3 C2 -1.4(4) . .
C4 N2 C3 C2 180.0(4) . .
C1 N2 C4 C5 123.1(4) . .
C3 N2 C4 C5 -58.5(5) . .
N2 C4 C5 C6 74.2(4) . .
Cd1 O2 C6 O1 5.0(5) . .
Cd1 O2 C6 C5 -176.2(3) . .
Cd1 O1 C6 O2 -5.1(5) . .
Cd1 O1 C6 C5 176.0(3) . .
C4 C5 C6 O2 18.5(6) . .
C4 C5 C6 O1 -162.6(4) . .
C8 N3 C7 N4 -0.4(5) . .
Cd1 N3 C7 N4 -174.3(2) 16_454 .
C8 N3 C7 C1 -176.7(4) . .
Cd1 N3 C7 C1 9.4(5) 16_454 .
C9 N4 C7 N3 0.8(5) . .
C10 N4 C7 N3 -179.7(3) . .
C9 N4 C7 C1 176.9(4) . .
C10 N4 C7 C1 -3.6(6) . .
N1 C1 C7 N3 60.8(5) . .
N2 C1 C7 N3 -114.0(4) . .
N1 C1 C7 N4 -114.9(4) . .
N2 C1 C7 N4 70.3(5) . .
C7 N3 C8 C9 -0.1(5) . .
Cd1 N3 C8 C9 173.1(3) 16_454 .
N3 C8 C9 N4 0.5(6) . .
C7 N4 C9 C8 -0.8(5) . .
C10 N4 C9 C8 179.7(4) . .
C7 N4 C10 C11 114.2(5) . .
C9 N4 C10 C11 -66.4(6) . .
N4 C10 C11 C12 -174.3(4) . .
Cd1 O4 C12 O3 -4.1(5) 13_454 .
Cd1 O4 C12 C11 176.2(4) 13_454 .
Cd1 O3 C12 O4 4.6(5) 13_454 .
Cd1 O3 C12 C11 -175.6(4) 13_454 .
C10 C11 C12 O4 175.3(5) . .
C10 C11 C12 O3 -4.4(6) . .
C10 C11 C12 Cd1 -28(2) . 13_454
